data_7129590
loop_
_publ_author_name
'Tsuda, Masato'
'Morita, Taiki'
'Nakamura, Hiroyuki'

_publ_section_title
;
 Synthesis of isoxazoloazaborines via gold(i)-catalyzed propargyl
 aza-Claisen rearrangement/borylative cyclization cascade
;
_journal_name_full 'Chemical Communications'
_journal_paper_doi 10.1039/D1CC07002A
_journal_year 2022
_chemical_formula_moiety 'C16 H18 B Cl N2 O2 Si'
_chemical_formula_sum 'C16 H18 B Cl N2 O2 Si'
_chemical_formula_weight 344.67
_space_group_crystal_system monoclinic
_space_group_IT_number 14
_space_group_name_Hall '-P 2ybc'
_space_group_name_H-M_alt 'P 1 21/c 1'
_atom_sites_solution_hydrogens geom
_atom_sites_solution_primary dual
_audit_creation_date 2020-08-17
_audit_creation_method
;
Olex2 1.3
(compiled 2020.07.31 svn.rc2a77460 for OlexSys, GUI svn.r6145)
;
_audit_update_record
;
2020-09-04 deposited with the CCDC.	2022-01-11 downloaded from the CCDC.
;
_cell_angle_alpha 90
_cell_angle_beta 108.750(4)
_cell_angle_gamma 90
_cell_formula_units_Z 4
_cell_length_a 13.0522(6)
_cell_length_b 12.5940(4)
_cell_length_c 10.8967(4)
_cell_measurement_reflns_used 7304
_cell_measurement_temperature 90(2)
_cell_measurement_theta_max 74.6650
_cell_measurement_theta_min 3.6630
_cell_volume 1696.13(12)
_computing_cell_refinement 'CrysAlisPro 1.171.40.68a (Rigaku OD, 2019)'
_computing_data_collection 'CrysAlisPro 1.171.40.68a (Rigaku OD, 2019)'
_computing_data_reduction 'CrysAlisPro 1.171.40.68a (Rigaku OD, 2019)'
_computing_molecular_graphics 'Olex2 1.3 (Dolomanov et al., 2009)'
_computing_publication_material 'Olex2 1.3 (Dolomanov et al., 2009)'
_computing_structure_refinement 'XL  (Sheldrick, 2008)'
_computing_structure_solution 'SHELXT 2018/2 (Sheldrick, 2018)'
_diffrn_ambient_temperature 90
_diffrn_detector 'Hybrid Pixel Array Detector'
_diffrn_detector_area_resol_mean 10.0000
_diffrn_detector_type HyPix
_diffrn_measured_fraction_theta_full 1.000
_diffrn_measured_fraction_theta_max 0.961
_diffrn_measurement_details
;
List of Runs (angles in degrees, time in seconds):

  # Type    Start    End  Width  t~exp~   \w     \q     \k     \f   Frames
#--------------------------------------------------------------------------
  1  \w    -85.00 -59.00   0.50    1.00    --  -42.05 -50.00 -12.00   52
  2  \w    -20.00   5.00   0.50    1.00    --  -42.05  19.00 -60.00   50
  3  \w    -60.00 -33.00   0.50    1.00    -- -102.00  61.00   0.00   54
  4  \w    -53.00 -28.00   0.50    1.00    -- -102.00  61.00 -30.00   50
  5  \w    -65.00 -39.00   0.50    1.00    -- -102.00  61.00 -90.00   52
  6  \w   -103.00 -65.00   0.50    1.00    -- -102.00  77.00-180.00   76
  7  \w   -175.00-129.00   0.50    1.00    -- -102.00 -50.00 -12.00   92
  8  \w   -172.00 -84.00   0.50    1.00    -- -102.00 -94.00  90.00  176
  9  \w    -53.00 -27.00   0.50    1.00    -- -102.00  50.00 134.00   52
 10  \w    -69.00 -44.00   0.50    1.00    -- -102.00  61.00 120.00   50
 11  \w    -31.00  50.00   0.50    1.00    --   42.05 -50.00 -12.00  162
 12  \w     18.00  57.00   0.50    1.00    --   42.05-125.00 -90.00   78
 13  \w     65.00  94.00   0.50    1.00    --   42.05-125.00 -90.00   58
 14  \w     32.00  59.00   0.50    1.00    --  106.13 -50.00 -12.00   54
 15  \w     33.00  98.00   0.50    1.00    --  106.13 -77.00   0.00  130
 16  \w     65.00  92.00   0.50    1.00    --  106.13 -94.00 -30.00   54
 17  \w     35.00  87.00   0.50    1.00    --  106.13 -94.00 -60.00  104
 18  \w     39.00  69.00   0.50    1.00    --  106.13 -61.00-150.00   60
 19  \w     34.00  59.00   0.50    1.00    --  106.13 -61.00-120.00   50
 20  \w     35.00  61.00   0.50    1.00    --  106.13 -94.00 -30.00   52
 21  \w     42.00  71.00   0.50    1.00    --  106.13 -61.00 120.00   58
 22  \w     20.00 117.00   0.50    1.00    --   42.05  50.00 134.00  194
 23  \w    103.00 173.00   0.50    1.00    --  106.13  50.00 134.00  140
 24  \w    127.00 174.00   0.50    1.00    --  106.13  45.00  60.00   94
 25  \w     93.00 118.00   0.50    1.00    --  106.13  45.00  60.00   50
;
_diffrn_measurement_device 'four-circle diffractometer'
_diffrn_measurement_device_type 'XtaLAB Synergy R, DW system, HyPix'
_diffrn_measurement_method '\w scans'
_diffrn_orient_matrix_type 'CrysAlisPro convention (1999,Acta A55,543-557)'
_diffrn_orient_matrix_UB_11 -0.1184878000
_diffrn_orient_matrix_UB_12 0.0354645000
_diffrn_orient_matrix_UB_13 -0.0610159000
_diffrn_orient_matrix_UB_21 0.0320476000
_diffrn_orient_matrix_UB_22 0.0657008000
_diffrn_orient_matrix_UB_23 -0.1013512000
_diffrn_orient_matrix_UB_31 -0.0216993000
_diffrn_orient_matrix_UB_32 -0.0968992000
_diffrn_orient_matrix_UB_33 -0.0909637000
_diffrn_radiation_monochromator mirror
_diffrn_radiation_probe x-ray
_diffrn_radiation_type 'Cu K\a'
_diffrn_radiation_wavelength 1.54184
_diffrn_reflns_av_R_equivalents 0.0212
_diffrn_reflns_av_unetI/netI 0.0179
_diffrn_reflns_Laue_measured_fraction_full 1.000
_diffrn_reflns_Laue_measured_fraction_max 0.961
_diffrn_reflns_limit_h_max 16
_diffrn_reflns_limit_h_min -16
_diffrn_reflns_limit_k_max 5
_diffrn_reflns_limit_k_min -15
_diffrn_reflns_limit_l_max 13
_diffrn_reflns_limit_l_min -13
_diffrn_reflns_number 10014
_diffrn_reflns_point_group_measured_fraction_full 1.000
_diffrn_reflns_point_group_measured_fraction_max 0.961
_diffrn_reflns_theta_full 67.684
_diffrn_reflns_theta_max 74.958
_diffrn_reflns_theta_min 3.576
_diffrn_source 'Rotating-anode X-ray tube'
_diffrn_source_type 'Rigaku (Cu) X-ray Source'
_exptl_absorpt_coefficient_mu 2.749
_exptl_absorpt_correction_T_max 1.00000
_exptl_absorpt_correction_T_min 0.47761
_exptl_absorpt_correction_type multi-scan
_exptl_absorpt_process_details
;
CrysAlisPro 1.171.40.68a (Rigaku Oxford Diffraction, 2019)
Empirical absorption correction using spherical harmonics,
 implemented in SCALE3 ABSPACK scaling algorithm.
;
_exptl_crystal_colour 'clear light colourless'
_exptl_crystal_colour_lustre clear
_exptl_crystal_colour_modifier light
_exptl_crystal_colour_primary colourless
_exptl_crystal_density_diffrn 1.350
_exptl_crystal_description block
_exptl_crystal_F_000 720
_exptl_crystal_size_max 0.649
_exptl_crystal_size_mid 0.134
_exptl_crystal_size_min 0.078
_refine_diff_density_max 0.645
_refine_diff_density_min -0.737
_refine_diff_density_rms 0.067
_refine_ls_extinction_method none
_refine_ls_goodness_of_fit_ref 1.081
_refine_ls_hydrogen_treatment constr
_refine_ls_matrix_type full
_refine_ls_number_parameters 211
_refine_ls_number_reflns 3362
_refine_ls_number_restraints 0
_refine_ls_restrained_S_all 1.081
_refine_ls_R_factor_all 0.0403
_refine_ls_R_factor_gt 0.0393
_refine_ls_shift/su_max 0.001
_refine_ls_shift/su_mean 0.000
_refine_ls_structure_factor_coef Fsqd
_refine_ls_weighting_details 'w=1/[\s^2^(Fo^2^)+(0.0685P)^2^+1.2028P] where P=(Fo^2^+2Fc^2^)/3'
_refine_ls_weighting_scheme calc
_refine_ls_wR_factor_gt 0.1145
_refine_ls_wR_factor_ref 0.1153
_reflns_Friedel_coverage 0.000
_reflns_number_gt 3195
_reflns_number_total 3362
_reflns_threshold_expression 'I > 2\s(I)'
_cod_data_source_file d1cc07002a2.cif
_cod_data_source_block crl42-892_re
_cod_database_code 7129590
_shelx_shelxl_version_number 2016/6
_shelx_space_group_comment
;
The symmetry employed for this shelxl refinement is uniquely defined
by the following loop, which should always be used as a source of
symmetry information in preference to the above space-group names.
They are only intended as comments.
;
_shelx_estimated_absorpt_t_max 0.814
_shelx_estimated_absorpt_t_min 0.269
_reflns_odcompleteness_completeness 99.97
_reflns_odcompleteness_iscentric 1
_reflns_odcompleteness_theta 66.97
_olex2_refinement_description
;
1. Fixed Uiso
 At 1.2 times of:
  All C(H) groups, All C(H,H) groups, All N(H) groups
 At 1.5 times of:
  All C(H,H,H) groups, All O(H) groups
2.a Aromatic/amide H refined with riding coordinates:
 N3(H3), C6(H6), C7(H7), C10(H10), C11(H11), C14(H14)
2.b Tetrahedral OH refined with riding coordinates:
 O2(H2)
2.c X=CH2 refined with riding coordinates:
 C16(H16A,H16B)
2.d Idealised Me refined as rotating group:
 C13(H13A,H13B,H13C), C17(H17A,H17B,H17C), C18(H18A,H18B,H18C)
;
_olex2_submission_special_instructions 'No special instructions were received'
_oxdiff_exptl_absorpt_empirical_details
;
Empirical correction (ABSPACK) includes:
- Absorption correction using spherical harmonics
- Frame scaling
;
_oxdiff_exptl_absorpt_empirical_full_max 1.484
_oxdiff_exptl_absorpt_empirical_full_min 0.502

loop_
_space_group_symop_operation_xyz
'x, y, z'
'-x, y+1/2, -z+1/2'
'-x, -y, -z'
'x, -y-1/2, z-1/2'

loop_
_atom_site_label
_atom_site_type_symbol
_atom_site_fract_x
_atom_site_fract_y
_atom_site_fract_z
_atom_site_U_iso_or_equiv
_atom_site_adp_type
_atom_site_occupancy
_atom_site_site_symmetry_order
_atom_site_calc_flag
_atom_site_refinement_flags_posn
_atom_site_refinement_flags_adp
_atom_site_refinement_flags_occupancy
_atom_site_disorder_assembly
_atom_site_disorder_group
Cl1 Cl 0.20500(4) 0.75328(4) 0.89638(5) 0.02696(15) Uani 1 1 d . . . . .
Si1 Si 0.86437(4) 0.84369(4) 0.47674(4) 0.01751(14) Uani 1 1 d . . . . .
O O 0.66468(10) 0.90579(10) 0.58263(12) 0.0200(3) Uani 1 1 d . . . . .
O2 O 0.60974(10) 0.48810(10) 0.43405(12) 0.0232(3) Uani 1 1 d . . . . .
H2 H 0.629828 0.446141 0.497202 0.035 Uiso 1 1 calc R U . . .
N3 N 0.57348(12) 0.64022(11) 0.54494(14) 0.0174(3) Uani 1 1 d . . . . .
H3 H 0.523418 0.604325 0.565377 0.021 Uiso 1 1 calc R U . . .
N2 N 0.58329(12) 0.91497(12) 0.64057(15) 0.0207(3) Uani 1 1 d . . . . .
C3 C 0.66954(13) 0.80203(13) 0.54699(16) 0.0169(3) Uani 1 1 d . . . . .
C4 C 0.59190(14) 0.74536(13) 0.57828(16) 0.0164(3) Uani 1 1 d . . . . .
C5 C 0.73126(14) 0.65527(13) 0.45496(16) 0.0175(3) Uani 1 1 d . . . . .
C6 C 0.37207(14) 0.68934(14) 0.81918(16) 0.0194(3) Uani 1 1 d . . . . .
H6 H 0.367516 0.623427 0.859514 0.023 Uiso 1 1 calc R U . . .
C7 C 0.80514(14) 0.60078(14) 0.39573(16) 0.0190(3) Uani 1 1 d . . . . .
H7 H 0.827215 0.639551 0.333756 0.023 Uiso 1 1 calc R U . . .
C8 C 0.54146(13) 0.81967(14) 0.63879(16) 0.0171(3) Uani 1 1 d . . . . .
C9 C 0.45600(13) 0.80201(14) 0.69815(15) 0.0169(3) Uani 1 1 d . . . . .
C10 C 0.38295(14) 0.88270(14) 0.69845(17) 0.0211(4) Uani 1 1 d . . . . .
H10 H 0.386216 0.948434 0.657106 0.025 Uiso 1 1 calc R U . . .
C11 C 0.45015(14) 0.70580(14) 0.75922(16) 0.0184(3) Uani 1 1 d . . . . .
H11 H 0.500152 0.650831 0.759858 0.022 Uiso 1 1 calc R U . . .
C12 C 0.74527(14) 0.76157(13) 0.48874(16) 0.0170(3) Uani 1 1 d . . . . .
C13 C 0.84793(16) 0.86788(15) 0.30271(18) 0.0251(4) Uani 1 1 d . . . . .
H13A H 0.868710 0.803936 0.265199 0.038 Uiso 1 1 calc R U . . .
H13B H 0.894228 0.927242 0.295561 0.038 Uiso 1 1 calc R U . . .
H13C H 0.772215 0.885176 0.255866 0.038 Uiso 1 1 calc R U . . .
C14 C 0.30555(15) 0.86719(15) 0.75898(18) 0.0229(4) Uani 1 1 d . . . . .
H14 H 0.255803 0.922136 0.759454 0.027 Uiso 1 1 calc R U . . .
C15 C 0.30129(14) 0.77108(15) 0.81870(17) 0.0201(4) Uani 1 1 d . . . . .
C16 C 0.84246(16) 0.50335(16) 0.4220(2) 0.0290(4) Uani 1 1 d . . . . .
H16A H 0.822406 0.461796 0.483410 0.035 Uiso 1 1 calc R U . . .
H16B H 0.889425 0.474645 0.379587 0.035 Uiso 1 1 calc R U . . .
C17 C 0.99352(16) 0.77116(17) 0.5574(2) 0.0314(4) Uani 1 1 d . . . . .
H17A H 0.998706 0.754987 0.647168 0.047 Uiso 1 1 calc R U . . .
H17B H 1.054939 0.815599 0.556599 0.047 Uiso 1 1 calc R U . . .
H17C H 0.994604 0.704891 0.510700 0.047 Uiso 1 1 calc R U . . .
C18 C 0.87070(16) 0.97337(16) 0.5606(2) 0.0281(4) Uani 1 1 d . . . . .
H18A H 0.805832 1.014952 0.516486 0.042 Uiso 1 1 calc R U . . .
H18B H 0.935117 1.012429 0.558708 0.042 Uiso 1 1 calc R U . . .
H18C H 0.874478 0.961053 0.650742 0.042 Uiso 1 1 calc R U . . .
B1 B 0.63682(16) 0.59045(15) 0.47675(18) 0.0181(4) Uani 1 1 d . . . . .

loop_
_atom_site_aniso_label
_atom_site_aniso_U_11
_atom_site_aniso_U_22
_atom_site_aniso_U_33
_atom_site_aniso_U_23
_atom_site_aniso_U_13
_atom_site_aniso_U_12
Cl1 0.0271(3) 0.0285(3) 0.0322(3) 0.00324(17) 0.0193(2) 0.00159(16)
Si1 0.0171(2) 0.0193(3) 0.0175(2) 0.00038(16) 0.00752(18) -0.00314(17)
O 0.0209(6) 0.0176(6) 0.0253(6) -0.0018(5) 0.0127(5) -0.0025(5)
O2 0.0278(7) 0.0193(6) 0.0277(7) -0.0045(5) 0.0164(5) -0.0057(5)
N3 0.0186(7) 0.0168(7) 0.0184(7) -0.0009(5) 0.0084(6) -0.0036(5)
N2 0.0203(7) 0.0205(7) 0.0248(7) -0.0018(6) 0.0122(6) -0.0006(6)
C3 0.0180(8) 0.0153(8) 0.0170(8) -0.0005(6) 0.0049(6) -0.0014(6)
C4 0.0164(8) 0.0172(8) 0.0153(8) -0.0005(6) 0.0048(6) -0.0011(6)
C5 0.0175(8) 0.0202(8) 0.0155(8) 0.0010(6) 0.0064(6) -0.0011(6)
C6 0.0237(9) 0.0166(8) 0.0184(8) -0.0005(6) 0.0077(7) -0.0014(7)
C7 0.0197(8) 0.0215(8) 0.0184(8) 0.0002(6) 0.0100(6) -0.0042(7)
C8 0.0170(8) 0.0177(8) 0.0161(8) -0.0001(6) 0.0046(6) 0.0000(6)
C9 0.0168(8) 0.0180(8) 0.0156(7) -0.0025(6) 0.0048(6) -0.0017(6)
C10 0.0227(9) 0.0174(8) 0.0249(9) 0.0011(7) 0.0098(7) 0.0008(7)
C11 0.0197(8) 0.0168(8) 0.0184(8) -0.0021(6) 0.0056(6) 0.0009(6)
C12 0.0159(8) 0.0214(8) 0.0138(7) 0.0013(6) 0.0048(6) -0.0010(6)
C13 0.0307(10) 0.0235(9) 0.0231(9) 0.0012(7) 0.0115(7) -0.0053(7)
C14 0.0224(9) 0.0201(8) 0.0284(9) 0.0005(7) 0.0113(7) 0.0053(7)
C15 0.0187(8) 0.0235(9) 0.0204(8) -0.0019(7) 0.0096(7) -0.0020(7)
C16 0.0301(10) 0.0266(10) 0.0359(11) 0.0015(8) 0.0186(8) 0.0022(8)
C17 0.0201(9) 0.0338(10) 0.0386(11) 0.0110(9) 0.0069(8) -0.0017(8)
C18 0.0285(10) 0.0289(10) 0.0327(10) -0.0100(8) 0.0179(8) -0.0130(8)
B1 0.0204(9) 0.0184(9) 0.0162(8) 0.0003(7) 0.0071(7) -0.0016(7)

loop_
_atom_type_symbol
_atom_type_description
_atom_type_scat_dispersion_real
_atom_type_scat_dispersion_imag
_atom_type_scat_source
C C 0.0181 0.0091 'International Tables Vol C Tables 4.2.6.8 and 6.1.1.4'
H H 0.0000 0.0000 'International Tables Vol C Tables 4.2.6.8 and 6.1.1.4'
B B 0.0090 0.0039 'International Tables Vol C Tables 4.2.6.8 and 6.1.1.4'
Cl Cl 0.3639 0.7018 'International Tables Vol C Tables 4.2.6.8 and 6.1.1.4'
N N 0.0311 0.0180 'International Tables Vol C Tables 4.2.6.8 and 6.1.1.4'
O O 0.0492 0.0322 'International Tables Vol C Tables 4.2.6.8 and 6.1.1.4'
Si Si 0.2541 0.3302 'International Tables Vol C Tables 4.2.6.8 and 6.1.1.4'

loop_
_geom_angle_atom_site_label_1
_geom_angle_atom_site_label_2
_geom_angle_atom_site_label_3
_geom_angle
_geom_angle_site_symmetry_1
_geom_angle_site_symmetry_3
_geom_angle_publ_flag
C13 Si1 C12 109.19(8) . . ?
C13 Si1 C17 110.47(10) . . ?
C17 Si1 C12 109.55(8) . . ?
C18 Si1 C12 110.56(8) . . ?
C18 Si1 C13 109.19(9) . . ?
C18 Si1 C17 107.88(10) . . ?
C3 O N2 108.45(12) . . ?
B1 O2 H2 109.5 . . ?
C4 N3 H3 120.6 . . ?
C4 N3 B1 118.76(15) . . ?
B1 N3 H3 120.6 . . ?
C8 N2 O 106.77(13) . . ?
O C3 C12 124.57(15) . . ?
C4 C3 O 108.73(14) . . ?
C4 C3 C12 126.69(16) . . ?
N3 C4 C8 133.55(16) . . ?
C3 C4 N3 121.15(16) . . ?
C3 C4 C8 105.21(15) . . ?
C7 C5 B1 118.59(15) . . ?
C12 C5 C7 120.81(15) . . ?
C12 C5 B1 120.60(15) . . ?
C11 C6 H6 120.8 . . ?
C15 C6 H6 120.8 . . ?
C15 C6 C11 118.47(16) . . ?
C5 C7 H7 117.3 . . ?
C16 C7 C5 125.50(16) . . ?
C16 C7 H7 117.3 . . ?
N2 C8 C4 110.81(15) . . ?
N2 C8 C9 119.97(15) . . ?
C4 C8 C9 129.20(16) . . ?
C10 C9 C8 120.35(16) . . ?
C10 C9 C11 119.28(16) . . ?
C11 C9 C8 120.32(15) . . ?
C9 C10 H10 119.9 . . ?
C14 C10 C9 120.13(17) . . ?
C14 C10 H10 119.9 . . ?
C6 C11 C9 120.91(16) . . ?
C6 C11 H11 119.5 . . ?
C9 C11 H11 119.5 . . ?
C3 C12 Si1 122.18(13) . . ?
C5 C12 Si1 123.17(13) . . ?
C5 C12 C3 114.31(15) . . ?
Si1 C13 H13A 109.5 . . ?
Si1 C13 H13B 109.5 . . ?
Si1 C13 H13C 109.5 . . ?
H13A C13 H13B 109.5 . . ?
H13A C13 H13C 109.5 . . ?
H13B C13 H13C 109.5 . . ?
C10 C14 H14 120.2 . . ?
C15 C14 C10 119.50(16) . . ?
C15 C14 H14 120.2 . . ?
C6 C15 Cl1 119.23(14) . . ?
C6 C15 C14 121.71(16) . . ?
C14 C15 Cl1 119.06(14) . . ?
C7 C16 H16A 120.0 . . ?
C7 C16 H16B 120.0 . . ?
H16A C16 H16B 120.0 . . ?
Si1 C17 H17A 109.5 . . ?
Si1 C17 H17B 109.5 . . ?
Si1 C17 H17C 109.5 . . ?
H17A C17 H17B 109.5 . . ?
H17A C17 H17C 109.5 . . ?
H17B C17 H17C 109.5 . . ?
Si1 C18 H18A 109.5 . . ?
Si1 C18 H18B 109.5 . . ?
Si1 C18 H18C 109.5 . . ?
H18A C18 H18B 109.5 . . ?
H18A C18 H18C 109.5 . . ?
H18B C18 H18C 109.5 . . ?
O2 B1 N3 117.36(16) . . ?
O2 B1 C5 124.63(16) . . ?
N3 B1 C5 118.01(16) . . ?

loop_
_geom_bond_atom_site_label_1
_geom_bond_atom_site_label_2
_geom_bond_distance
_geom_bond_site_symmetry_2
_geom_bond_publ_flag
Cl1 C15 1.7408(18) . ?
Si1 C12 1.9063(18) . ?
Si1 C13 1.8637(19) . ?
Si1 C17 1.870(2) . ?
Si1 C18 1.860(2) . ?
O N2 1.4042(18) . ?
O C3 1.371(2) . ?
O2 H2 0.8400 . ?
O2 B1 1.377(2) . ?
N3 H3 0.8800 . ?
N3 C4 1.374(2) . ?
N3 B1 1.423(2) . ?
N2 C8 1.316(2) . ?
C3 C4 1.369(2) . ?
C3 C12 1.429(2) . ?
C4 C8 1.422(2) . ?
C5 C7 1.489(2) . ?
C5 C12 1.385(2) . ?
C5 B1 1.559(2) . ?
C6 H6 0.9500 . ?
C6 C11 1.392(2) . ?
C6 C15 1.382(3) . ?
C7 H7 0.9500 . ?
C7 C16 1.317(3) . ?
C8 C9 1.475(2) . ?
C9 C10 1.394(2) . ?
C9 C11 1.396(2) . ?
C10 H10 0.9500 . ?
C10 C14 1.386(2) . ?
C11 H11 0.9500 . ?
C13 H13A 0.9800 . ?
C13 H13B 0.9800 . ?
C13 H13C 0.9800 . ?
C14 H14 0.9500 . ?
C14 C15 1.384(3) . ?
C16 H16A 0.9500 . ?
C16 H16B 0.9500 . ?
C17 H17A 0.9800 . ?
C17 H17B 0.9800 . ?
C17 H17C 0.9800 . ?
C18 H18A 0.9800 . ?
C18 H18B 0.9800 . ?
C18 H18C 0.9800 . ?

loop_
_geom_torsion_atom_site_label_1
_geom_torsion_atom_site_label_2
_geom_torsion_atom_site_label_3
_geom_torsion_atom_site_label_4
_geom_torsion
_geom_torsion_site_symmetry_1
_geom_torsion_site_symmetry_2
_geom_torsion_site_symmetry_3
_geom_torsion_site_symmetry_4
_geom_torsion_publ_flag
O N2 C8 C4 -0.99(18) . . . . ?
O N2 C8 C9 177.50(14) . . . . ?
O C3 C4 N3 175.35(14) . . . . ?
O C3 C4 C8 -1.76(18) . . . . ?
O C3 C12 Si1 9.7(2) . . . . ?
O C3 C12 C5 -176.83(15) . . . . ?
N3 C4 C8 N2 -174.85(17) . . . . ?
N3 C4 C8 C9 6.8(3) . . . . ?
N2 O C3 C4 1.23(18) . . . . ?
N2 O C3 C12 -177.86(15) . . . . ?
N2 C8 C9 C10 31.7(2) . . . . ?
N2 C8 C9 C11 -145.75(17) . . . . ?
C3 O N2 C8 -0.14(17) . . . . ?
C3 C4 C8 N2 1.73(19) . . . . ?
C3 C4 C8 C9 -176.58(16) . . . . ?
C4 N3 B1 O2 -174.05(15) . . . . ?
C4 N3 B1 C5 5.6(2) . . . . ?
C4 C3 C12 Si1 -169.27(14) . . . . ?
C4 C3 C12 C5 4.2(3) . . . . ?
C4 C8 C9 C10 -150.17(18) . . . . ?
C4 C8 C9 C11 32.4(3) . . . . ?
C7 C5 C12 Si1 -5.3(2) . . . . ?
C7 C5 C12 C3 -178.74(15) . . . . ?
C7 C5 B1 O2 -6.4(3) . . . . ?
C7 C5 B1 N3 173.89(15) . . . . ?
C8 C9 C10 C14 -177.38(16) . . . . ?
C8 C9 C11 C6 177.95(15) . . . . ?
C9 C10 C14 C15 -0.1(3) . . . . ?
C10 C9 C11 C6 0.5(2) . . . . ?
C10 C14 C15 Cl1 179.08(14) . . . . ?
C10 C14 C15 C6 -0.4(3) . . . . ?
C11 C6 C15 Cl1 -178.52(13) . . . . ?
C11 C6 C15 C14 0.9(3) . . . . ?
C11 C9 C10 C14 0.1(3) . . . . ?
C12 C3 C4 N3 -5.6(3) . . . . ?
C12 C3 C4 C8 177.32(16) . . . . ?
C12 C5 C7 C16 140.20(19) . . . . ?
C12 C5 B1 O2 172.87(16) . . . . ?
C12 C5 B1 N3 -6.8(2) . . . . ?
C15 C6 C11 C9 -1.0(3) . . . . ?
B1 N3 C4 C3 0.0(2) . . . . ?
B1 N3 C4 C8 176.16(18) . . . . ?
B1 C5 C7 C16 -40.5(3) . . . . ?
B1 C5 C12 Si1 175.41(12) . . . . ?
B1 C5 C12 C3 2.0(2) . . . . ?
